data_7013184
loop_
_publ_author_name
'Kim, Yong-Joo'
'Han, Jin-Taek'
'Kang, Seok'
'Han, Won Seok'
'Lee, Soon W.'

_publ_section_title
;
 Reactivity of di(azido)bis(phosphine) complexes of Ni(ii), Pd(ii) and
 Pt(ii) toward organic isothiocyanates: synthesis, structures, and
 properties of bis(tetrazole-thiolato) and bis(isothiocyanato)
 complexes
;
_journal_issue 17
_journal_name_full 'Dalton Transactions'
_journal_page_first 3357
_journal_paper_doi 10.1039/b305341p
_journal_year 2003
_chemical_formula_sum 'C12 H28 N8 P2 Pt S2'
_chemical_formula_weight 605.57
_chemical_name_systematic
;
?
;
_space_group_IT_number 14
_symmetry_cell_setting monoclinic
_symmetry_space_group_name_Hall '-P 2ybc'
_symmetry_space_group_name_H-M 'P 1 21/c 1'
_atom_sites_solution_hydrogens geom
_atom_sites_solution_primary direct
_atom_sites_solution_secondary difmap
_audit_creation_method SHELXL-97
_cell_angle_alpha 90.00
_cell_angle_beta 93.634(12)
_cell_angle_gamma 90.00
_cell_formula_units_Z 2
_cell_length_a 11.367(2)
_cell_length_b 8.5306(11)
_cell_length_c 11.5869(15)
_cell_measurement_reflns_used 31
_cell_measurement_temperature 293(2)
_cell_measurement_theta_max 12.54
_cell_measurement_theta_min 5.06
_cell_volume 1121.3(3)
_computing_cell_refinement 'Siemens XSCANS'
_computing_data_collection 'Siemens XSCANS'
_computing_data_reduction 'Siemens SHELXTL'
_computing_molecular_graphics 'Siemens SHELXTL'
_computing_publication_material 'Siemens SHELXTL'
_computing_structure_refinement 'Siemens SHELXTL'
_computing_structure_solution 'Siemens SHELXTL'
_diffrn_ambient_temperature 293(2)
_diffrn_measured_fraction_theta_full 0.994
_diffrn_measured_fraction_theta_max 0.994
_diffrn_measurement_device 'Siemens P4'
_diffrn_measurement_method '\w scans'
_diffrn_radiation_monochromator graphite
_diffrn_radiation_source 'sealed tube'
_diffrn_radiation_type MoK\a
_diffrn_radiation_wavelength 0.71073
_diffrn_reflns_av_R_equivalents 0.0284
_diffrn_reflns_av_sigmaI/netI 0.0402
_diffrn_reflns_limit_h_max 13
_diffrn_reflns_limit_h_min 0
_diffrn_reflns_limit_k_max 0
_diffrn_reflns_limit_k_min -10
_diffrn_reflns_limit_l_max 13
_diffrn_reflns_limit_l_min -13
_diffrn_reflns_number 2066
_diffrn_reflns_theta_full 25.00
_diffrn_reflns_theta_max 25.00
_diffrn_reflns_theta_min 2.99
_diffrn_standards_interval_count 97
_diffrn_standards_number 3
_exptl_absorpt_coefficient_mu 6.599
_exptl_absorpt_correction_T_max 0.8699
_exptl_absorpt_correction_T_min 0.5727
_exptl_absorpt_correction_type empirical
_exptl_crystal_colour COLORLESS
_exptl_crystal_density_diffrn 1.794
_exptl_crystal_density_method 'not measured'
_exptl_crystal_description BLOCK
_exptl_crystal_F_000 592
_exptl_crystal_size_max 0.16
_exptl_crystal_size_mid 0.14
_exptl_crystal_size_min 0.12
_refine_diff_density_max 0.440
_refine_diff_density_min -0.464
_refine_diff_density_rms 0.097
_refine_ls_extinction_method none
_refine_ls_goodness_of_fit_ref 1.073
_refine_ls_hydrogen_treatment mixed
_refine_ls_matrix_type full
_refine_ls_number_parameters 115
_refine_ls_number_reflns 1963
_refine_ls_number_restraints 0
_refine_ls_restrained_S_all 1.073
_refine_ls_R_factor_all 0.0361
_refine_ls_R_factor_gt 0.0242
_refine_ls_shift/su_max 0.000
_refine_ls_shift/su_mean 0.000
_refine_ls_structure_factor_coef Fsqd
_refine_ls_weighting_details 'calc w=1/[\s^2^(Fo^2^)+(0.0179P)^2^+0.4143P] where P=(Fo^2^+2Fc^2^)/3'
_refine_ls_weighting_scheme calc
_refine_ls_wR_factor_gt 0.0550
_refine_ls_wR_factor_ref 0.0600
_reflns_number_gt 1558
_reflns_number_total 1963
_reflns_threshold_expression >2sigma(I)
_cod_data_source_file b305341p.txt
_cod_data_source_block ncset
_cod_depositor_comments
;
The following automatic conversions were performed:
'_symmetry_cell_setting' value 'Monoclinic' changed to 'monoclinic'
according to '/home/saulius/struct/CIF-dictionaries/cif_core.dic'
dictionary named 'cif_core.dic' version 2.4.1 from 2010-06-29.

Automatic conversion script
Id: cif_fix_enum 1527 2010-12-29 10:47:43Z saulius 
;
_cod_original_sg_symbol_H-M 'P2(1)/c  '
_cod_database_code 7013184

loop_
_symmetry_equiv_pos_as_xyz
'x, y, z'
'-x, y+1/2, -z+1/2'
'-x, -y, -z'
'x, -y-1/2, z-1/2'

loop_
_atom_site_label
_atom_site_type_symbol
_atom_site_fract_x
_atom_site_fract_y
_atom_site_fract_z
_atom_site_U_iso_or_equiv
_atom_site_adp_type
_atom_site_occupancy
_atom_site_symmetry_multiplicity
_atom_site_calc_flag
_atom_site_refinement_flags
_atom_site_disorder_assembly
_atom_site_disorder_group
Pt1 Pt 0.0000 0.0000 0.0000 0.03224(9) Uani 1 2 d S . .
S1 S 0.14837(12) 0.18996(15) 0.01330(11) 0.0446(3) Uani 1 1 d . . .
P1 P -0.10422(12) 0.15493(16) 0.12170(11) 0.0416(3) Uani 1 1 d . . .
N1 N 0.2461(4) -0.0301(5) 0.1642(4) 0.0560(13) Uani 1 1 d . . .
N2 N 0.3513(5) -0.0472(7) 0.2232(5) 0.0749(17) Uani 1 1 d . . .
N3 N 0.4223(5) 0.0665(8) 0.2049(5) 0.0698(15) Uani 1 1 d . . .
N4 N 0.3604(4) 0.1638(6) 0.1311(4) 0.0525(11) Uani 1 1 d . . .
C1 C -0.2382(6) 0.0774(8) 0.1759(6) 0.0710(18) Uani 1 1 d . . .
H1A H -0.2218 -0.0214 0.2132 0.085 Uiso 1 1 calc R . .
H1B H -0.2960 0.0629 0.1128 0.085 Uiso 1 1 calc R . .
H1C H -0.2679 0.1497 0.2306 0.085 Uiso 1 1 calc R . .
C2 C -0.0208(5) 0.2087(8) 0.2540(4) 0.0671(18) Uani 1 1 d . . .
H2A H 0.0063 0.1156 0.2939 0.081 Uiso 1 1 calc R . .
H2B H -0.0701 0.2678 0.3023 0.081 Uiso 1 1 calc R . .
H2C H 0.0458 0.2713 0.2358 0.081 Uiso 1 1 calc R . .
C3 C -0.1498(6) 0.3387(7) 0.0551(5) 0.0624(16) Uani 1 1 d . . .
H3A H -0.1951 0.3183 -0.0161 0.075 Uiso 1 1 calc R . .
H3B H -0.0814 0.3993 0.0396 0.075 Uiso 1 1 calc R . .
H3C H -0.1971 0.3959 0.1064 0.075 Uiso 1 1 calc R . .
C4 C 0.2529(4) 0.1034(6) 0.1057(4) 0.0409(11) Uani 1 1 d . . .
C5 C 0.4156(6) 0.3034(8) 0.0846(6) 0.0726(19) Uani 1 1 d . . .
H5A H 0.4721 0.3462 0.1425 0.087 Uiso 1 1 calc R . .
H5B H 0.3558 0.3824 0.0668 0.087 Uiso 1 1 calc R . .
C6 C 0.4756(8) 0.2658(12) -0.0202(7) 0.113(3) Uani 1 1 d . . .
H6A H 0.5107 0.3590 -0.0492 0.136 Uiso 1 1 calc R . .
H6B H 0.4196 0.2244 -0.0778 0.136 Uiso 1 1 calc R . .
H6C H 0.5360 0.1892 -0.0023 0.136 Uiso 1 1 calc R . .

loop_
_atom_site_aniso_label
_atom_site_aniso_U_11
_atom_site_aniso_U_22
_atom_site_aniso_U_33
_atom_site_aniso_U_23
_atom_site_aniso_U_13
_atom_site_aniso_U_12
Pt1 0.02996(14) 0.03370(13) 0.03238(13) -0.00312(12) -0.00344(9) -0.00154(13)
S1 0.0415(7) 0.0393(6) 0.0518(7) 0.0035(6) -0.0082(6) -0.0069(6)
P1 0.0430(7) 0.0419(7) 0.0398(6) -0.0063(6) 0.0015(5) 0.0024(6)
N1 0.050(3) 0.057(3) 0.060(3) 0.020(2) -0.006(2) -0.008(2)
N2 0.061(4) 0.088(4) 0.073(4) 0.034(3) -0.017(3) -0.012(3)
N3 0.052(3) 0.088(4) 0.067(3) 0.020(3) -0.017(3) -0.009(3)
N4 0.039(2) 0.062(3) 0.054(3) 0.008(2) -0.014(2) -0.012(2)
C1 0.066(4) 0.064(4) 0.086(5) -0.014(4) 0.032(4) -0.006(4)
C2 0.073(5) 0.083(5) 0.044(3) -0.017(3) -0.009(3) 0.008(4)
C3 0.083(4) 0.052(3) 0.053(3) -0.001(3) 0.013(3) 0.020(3)
C4 0.036(2) 0.048(3) 0.039(2) -0.001(2) -0.002(2) -0.012(2)
C5 0.054(4) 0.069(4) 0.093(5) 0.004(4) -0.007(3) -0.029(3)
C6 0.120(8) 0.118(8) 0.105(7) 0.033(5) 0.040(6) -0.032(6)

loop_
_atom_type_symbol
_atom_type_description
_atom_type_scat_dispersion_real
_atom_type_scat_dispersion_imag
_atom_type_scat_source
C C 0.0033 0.0016 'International Tables Vol C Tables 4.2.6.8 and 6.1.1.4'
H H 0.0000 0.0000 'International Tables Vol C Tables 4.2.6.8 and 6.1.1.4'
N N 0.0061 0.0033 'International Tables Vol C Tables 4.2.6.8 and 6.1.1.4'
P P 0.1023 0.0942 'International Tables Vol C Tables 4.2.6.8 and 6.1.1.4'
S S 0.1246 0.1234 'International Tables Vol C Tables 4.2.6.8 and 6.1.1.4'
Pt Pt -1.7033 8.3905 'International Tables Vol C Tables 4.2.6.8 and 6.1.1.4'

loop_
_geom_angle_atom_site_label_1
_geom_angle_atom_site_label_2
_geom_angle_atom_site_label_3
_geom_angle
_geom_angle_site_symmetry_1
_geom_angle_site_symmetry_3
_geom_angle_publ_flag
P1 Pt1 P1 180.00(6) 3 . ?
P1 Pt1 S1 92.35(5) 3 . ?
P1 Pt1 S1 87.65(5) . . ?
P1 Pt1 S1 87.65(5) 3 3 ?
P1 Pt1 S1 92.35(5) . 3 ?
S1 Pt1 S1 180.0 . 3 ?
C4 S1 Pt1 102.19(17) . . ?
C3 P1 C1 103.9(3) . . ?
C3 P1 C2 105.2(3) . . ?
C1 P1 C2 101.9(3) . . ?
C3 P1 Pt1 112.27(18) . . ?
C1 P1 Pt1 118.6(2) . . ?
C2 P1 Pt1 113.6(2) . . ?
C4 N1 N2 105.8(4) . . ?
N3 N2 N1 112.4(5) . . ?
N2 N3 N4 105.0(5) . . ?
C4 N4 N3 109.4(5) . . ?
C4 N4 C5 129.6(5) . . ?
N3 N4 C5 120.8(5) . . ?
N1 C4 N4 107.4(5) . . ?
N1 C4 S1 128.8(4) . . ?
N4 C4 S1 123.9(4) . . ?
N4 C5 C6 111.1(6) . . ?

loop_
_geom_bond_atom_site_label_1
_geom_bond_atom_site_label_2
_geom_bond_distance
_geom_bond_site_symmetry_2
_geom_bond_publ_flag
Pt1 P1 2.3131(13) 3 ?
Pt1 P1 2.3131(13) . ?
Pt1 S1 2.3369(13) . ?
Pt1 S1 2.3369(13) 3 ?
S1 C4 1.715(5) . ?
P1 C3 1.808(6) . ?
P1 C1 1.809(6) . ?
P1 C2 1.809(5) . ?
N1 C4 1.330(6) . ?
N1 N2 1.347(7) . ?
N2 N3 1.288(8) . ?
N3 N4 1.356(7) . ?
N4 C4 1.342(6) . ?
N4 C5 1.465(7) . ?
C5 C6 1.466(9) . ?
